data_2006296
loop_
_publ_author_name
'Ruggiero, Silvana Guilardi'
'Rodrigues, Bernardo Lages'
'Fernandes, Nelson Goncalves'
'Stefani, Guglielmo Marconi'
'Veloso, Dorila Pilo'

_publ_section_title
;
 6\a,7\b-Dihydroxyvouacapan-17\b-oic Acid
;
_journal_issue 7
_journal_name_full 'Acta Crystallographica Section C'
_journal_page_first 982
_journal_page_last 984
_journal_paper_doi 10.1107/S0108270196014904
_journal_volume 53
_journal_year 1997
_chemical_formula_sum 'C20 H28 O5'
_chemical_formula_weight 348.42
_chemical_name_systematic
;
6\a,7\b-dihydroxyvouacapan-17\b-oic acid
;
_space_group_IT_number 19
_symmetry_cell_setting orthorhombic
_symmetry_space_group_name_Hall 'P 2ac 2ab'
_symmetry_space_group_name_H-M 'P 21 21 21'
_cell_angle_alpha 90.00
_cell_angle_beta 90.00
_cell_angle_gamma 90.00
_cell_formula_units_Z 4
_cell_length_a 8.2930(10)
_cell_length_b 9.589(2)
_cell_length_c 22.698(4)
_cell_measurement_reflns_used 25
_cell_measurement_temperature 293(2)
_cell_measurement_theta_max 26.32
_cell_measurement_theta_min 2.32
_cell_volume 1805.0(5)
_computing_cell_refinement 'CAD4 Software'
_computing_data_collection 'CAD4 Software (Enraf-Nonius, 1989)'
_computing_data_reduction 'SDP (Frenz, 1978)'
_computing_molecular_graphics 'ORTEP (Johnson, 1965)'
_computing_publication_material 'MS-DOS 6.20 editor'
_computing_structure_refinement 'SHELXL93 (Sheldrick, 1993)'
_computing_structure_solution 'SHELXS86 (Sheldrick, 1990)'
_diffrn_ambient_temperature 293(2)
_diffrn_measurement_device 'Enraf-Nonius CAD4'
_diffrn_measurement_method \w/2\q
_diffrn_radiation_monochromator graphite
_diffrn_radiation_source 'fine-focus sealed tube'
_diffrn_radiation_type MoK\a
_diffrn_radiation_wavelength 0.71073
_diffrn_reflns_av_R_equivalents 0.0000
_diffrn_reflns_av_sigmaI/netI 0.0241
_diffrn_reflns_limit_h_max 0
_diffrn_reflns_limit_h_min -10
_diffrn_reflns_limit_k_max 11
_diffrn_reflns_limit_k_min 0
_diffrn_reflns_limit_l_max 28
_diffrn_reflns_limit_l_min 0
_diffrn_reflns_number 2112
_diffrn_reflns_theta_max 26.29
_diffrn_reflns_theta_min 2.61
_diffrn_standards_decay_% -1.6
_diffrn_standards_interval_time 120
_diffrn_standards_number 3
_exptl_absorpt_coefficient_mu 0.091
_exptl_absorpt_correction_type none
_exptl_crystal_colour white
_exptl_crystal_density_diffrn 1.282
_exptl_crystal_density_method none
_exptl_crystal_description prism
_exptl_crystal_F_000 752
_exptl_crystal_size_max 0.4
_exptl_crystal_size_mid 0.3
_exptl_crystal_size_min 0.2
_refine_diff_density_max 0.200
_refine_diff_density_min -0.195
_refine_ls_abs_structure_Flack 5(3)
_refine_ls_extinction_method none
_refine_ls_goodness_of_fit_all 1.216
_refine_ls_goodness_of_fit_obs 1.215
_refine_ls_hydrogen_treatment 'H atoms refined as riding atoms'
_refine_ls_matrix_type 'full matrix'
_refine_ls_number_parameters 232
_refine_ls_number_reflns 2101
_refine_ls_restrained_S_all 1.229
_refine_ls_restrained_S_obs 1.215
_refine_ls_R_factor_all 0.0750
_refine_ls_R_factor_obs .0492
_refine_ls_shift/esd_max -0.001
_refine_ls_shift/esd_mean 0.000
_refine_ls_structure_factor_coef Fsqd
_refine_ls_weighting_details 'w = 1/[\s^2^(Fo^2^)+(0.0559P)^2^+1.0445P] where P=(Fo^2^+2Fc^2^)/3'
_refine_ls_weighting_scheme calc
_refine_ls_wR_factor_all 0.1581
_refine_ls_wR_factor_obs .1357
_reflns_number_observed 1643
_reflns_number_total 2109
_reflns_observed_criterion 'refl_obs_ if_I_>_2.0_sigma(I)'
_cod_data_source_file fg1165.cif
_cod_data_source_block 1
_cod_depositor_comments
;
The following automatic conversions were performed:

'_refine_ls_weighting_scheme' value 'calc w =
1/[\s^2^(Fo^2^)+(0.0559P)^2^+1.0445P] where P=(Fo^2^+2Fc^2^)/3' was
changed to 'calc'. New tag '_refine_ls_weighting_details' was
created. The value of the new tag was set to 'w =
1/[\s^2^(Fo^2^)+(0.0559P)^2^+1.0445P] where P=(Fo^2^+2Fc^2^)/3'.

Automatic conversion script
Id: cif_fix_values 3143 2015-03-26 13:38:13Z robertas 
;
_cod_database_code 2006296

loop_
_symmetry_equiv_pos_as_xyz
'x, y, z'
'-x+1/2, -y, z+1/2'
'x+1/2, -y+1/2, -z'
'-x, y+1/2, -z+1/2'

loop_
_atom_site_aniso_label
_atom_site_aniso_U_11
_atom_site_aniso_U_22
_atom_site_aniso_U_33
_atom_site_aniso_U_12
_atom_site_aniso_U_13
_atom_site_aniso_U_23
O1 .043(2) .047(2) .053(2) -.0019(15) .0083(14) .0002(14)
O2 .049(2) .063(2) .058(2) .009(2) -.003(2) .001(2)
O3 .042(2) .052(2) .075(2) .006(2) .007(2) .005(2)
O4 .064(2) .068(2) .0401(15) -.018(2) -.003(2) .0024(15)
O5 .084(2) .045(2) .054(2) -.024(2) .019(2) -.002(2)
C1 .074(4) .068(4) .095(4) -.005(3) .022(3) .039(3)
C2 .087(5) .074(4) .116(5) -.003(4) .023(4) .051(4)
C3 .114(6) .062(3) .068(3) -.005(4) .004(4) .028(3)
C4 .077(3) .042(2) .042(2) .002(3) -.008(2) .004(2)
C5 .059(3) .033(2) .036(2) -.003(2) -.001(2) -.004(2)
C6 .042(2) .041(2) .040(2) .002(2) -.003(2) -.006(2)
C7 .041(2) .036(2) .037(2) -.005(2) .005(2) -.005(2)
C8 .041(2) .030(2) .037(2) -.004(2) .004(2) -.004(2)
C9 .047(2) .036(2) .048(2) -.004(2) .011(2) .003(2)
C10 .050(3) .034(2) .057(2) -.004(2) .003(2) .009(2)
C11 .046(3) .045(3) .076(3) -.006(2) .009(2) .013(2)
C12 .040(2) .047(2) .058(3) .002(2) .006(2) .003(2)
C13 .048(2) .034(2) .043(2) -.001(2) .006(2) -.002(2)
C14 .044(2) .033(2) .038(2) -.004(2) .003(2) -.001(2)
C15 .064(3) .033(2) .058(3) .000(2) .002(2) -.003(2)
C16 .060(3) .043(3) .066(3) .008(2) .000(3) -.003(2)
C17 .042(2) .036(2) .051(2) -.001(2) .005(2) .001(2)
C18 .100(4) .039(2) .068(3) .010(3) -.020(3) .004(2)
C19 .108(5) .064(3) .060(3) .001(4) -.031(3) .004(3)
C20 .069(3) .037(2) .083(3) -.011(2) -.025(3) .002(2)

loop_
_atom_site_label
_atom_site_fract_x
_atom_site_fract_y
_atom_site_fract_z
_atom_site_U_iso_or_equiv
_atom_site_thermal_displace_type
_atom_site_calc_flag
_atom_site_refinement_flags
_atom_site_occupancy
_atom_site_disorder_group
_atom_site_type_symbol
O1 .0193(4) .8381(3) .30343(12) .0474(7) Uani d . 1 . O
O2 .1114(4) .6321(4) .38206(14) .0568(9) Uani d . 1 . O
O3 -.7130(4) 1.0121(3) .34083(15) .0562(9) Uani d . 1 . O
O4 -.2234(4) 1.0047(4) .22352(12) .0575(9) Uani d . 1 . O
O5 -.1126(5) 1.1649(3) .28255(14) .0609(9) Uani d . 1 . O
C1 -.4616(8) .5782(6) .4455(3) .079(2) Uani d . 1 . C
C2 -.4270(9) .4323(7) .4693(3) .092(2) Uani d . 1 . C
C3 -.2601(8) .4273(7) .4930(2) .081(2) Uani d . 1 . C
C4 -.1240(7) .4633(5) .4499(2) .0535(12) Uani d . 1 . C
C5 -.1678(6) .6029(4) .4178(2) .0425(10) Uani d . 1 . C
C6 -.0550(5) .6466(4) .3674(2) .0413(10) Uani d . 1 . C
C7 -.0844(5) .7995(4) .3518(2) .0381(9) Uani d . 1 . C
C8 -.2558(5) .8340(4) .3351(2) .0361(9) Uani d . 1 . C
C9 -.3745(5) .7746(4) .3807(2) .0435(10) Uani d . 1 . C
C10 -.3445(6) .6179(5) .3958(2) .0469(11) Uani d . 1 . C
C11 -.5507(6) .8015(5) .3622(2) .0561(13) Uani d . 1 . C
C12 -.5645(5) .9483(5) .3435(2) .0482(11) Uani d . 1 . C
C13 -.4483(5) 1.0370(4) .3288(2) .0420(10) Uani d . 1 . C
C14 -.2725(5) .9945(4) .3287(2) .0382(9) Uani d . 1 . C
C15 -.5258(6) 1.1679(5) .3154(2) .0514(11) Uani d . 1 . C
C16 -.6836(7) 1.1481(5) .3235(2) .0565(12) Uani d . 1 . C
C17 -.1992(5) 1.0517(4) .2721(2) .0430(10) Uani d . 1 . C
C18 -.0953(8) .3402(5) .4083(2) .069(2) Uani d . 1 . C
C19 .0313(8) .4808(6) .4861(2) .078(2) Uani d . 1 . C
C20 -.3802(7) .5280(5) .3400(2) .0629(14) Uani d . 1 . C
H1O .107(3) .865(6) .3163(2) .076 Uiso calc R 1 . H
H2O .1598(13) .598(6) .3541(10) .076 Uiso calc R 1 . H
H5O -.089(6) 1.203(3) .2512(2) .076 Uiso calc R 1 . H
H1A -.4524(8) .6454(6) .4773(3) .076 Uiso calc R 1 . H
H1B -.5713(8) .5817(6) .4307(3) .076 Uiso calc R 1 . H
H2A -.5033(9) .4097(7) .5003(3) .076 Uiso calc R 1 . H
H2B -.4390(9) .3642(7) .4381(3) .076 Uiso calc R 1 . H
H3A -.2408(8) .3342(7) .5081(2) .076 Uiso calc R 1 . H
H3B -.2536(8) .4912(7) .5261(2) .076 Uiso calc R 1 . H
H5A -.1551(6) .6755(4) .4479(2) .076 Uiso calc R 1 . H
H6A -.0784(5) .5890(4) .3328(2) .076 Uiso calc R 1 . H
H7A -.0549(5) .8565(4) .3860(2) .076 Uiso calc R 1 . H
H8A -.2790(5) .7911(4) .2969(2) .076 Uiso calc R 1 . H
H9A -.3571(5) .8270(4) .4172(2) .076 Uiso calc R 1 . H
H11A -.5802(6) .7402(5) .3299(2) .076 Uiso calc R 1 . H
H11B -.6227(6) .7834(5) .3950(2) .076 Uiso calc R 1 . H
H14A -.2189(5) 1.0390(4) .3623(2) .076 Uiso calc R 1 . H
H15A -.4757(6) 1.2500(5) .3034(2) .076 Uiso calc R 1 . H
H16A -.7624(7) 1.2159(5) .3182(2) .076 Uiso calc R 1 . H
H18A -.1966(9) .309(2) .3926(11) .076 Uiso calc R 1 . H
H18B -.045(4) .2654(14) .4296(4) .076 Uiso calc R 1 . H
H18C -.026(3) .3690(11) .3766(8) .076 Uiso calc R 1 . H
H19A .036(2) .410(2) .5157(10) .076 Uiso calc R 1 . H
H19B .031(2) .5708(16) .5046(12) .076 Uiso calc R 1 . H
H19C .1231(8) .473(4) .4605(4) .076 Uiso calc R 1 . H
H20A -.4940(8) .529(3) .3322(8) .076 Uiso calc R 1 . H
H20B -.345(4) .4340(9) .3467(6) .076 Uiso calc R 1 . H
H20C -.324(3) .566(2) .3068(4) .076 Uiso calc R 1 . H

loop_
_atom_type_symbol
_atom_type_description
_atom_type_scat_dispersion_real
_atom_type_scat_dispersion_imag
_atom_type_scat_source
O O 0.0106 0.0060 'International Tables Vol C Tables 4.2.6.8 and 6.1.1.4'
C C 0.0033 0.0016 'International Tables Vol C Tables 4.2.6.8 and 6.1.1.4'
H H 0.0000 0.0000 'International Tables Vol C Tables 4.2.6.8 and 6.1.1.4'

loop_
_geom_angle_atom_site_label_1
_geom_angle_atom_site_label_2
_geom_angle_atom_site_label_3
_geom_angle
_geom_angle_publ_flag
C12 O3 C16 105.9(4) no
C2 C1 C10 111.6(5) no
C3 C2 C1 109.4(6) no
C2 C3 C4 116.6(5) no
C18 C4 C3 109.6(5) no
C18 C4 C19 106.5(5) no
C3 C4 C19 107.5(4) no
C18 C4 C5 114.1(3) no
C3 C4 C5 108.5(4) no
C19 C4 C5 110.4(4) no
C6 C5 C10 108.0(3) no
C6 C5 C4 116.0(4) no
C10 C5 C4 116.5(4) no
O2 C6 C7 107.6(4) no
O2 C6 C5 112.9(3) no
C7 C6 C5 109.7(3) no
O1 C7 C8 108.3(3) no
O1 C7 C6 109.1(3) no
C8 C7 C6 114.8(3) no
C7 C8 C9 110.7(3) no
C7 C8 C14 109.0(3) no
C9 C8 C14 111.9(3) no
C8 C9 C11 111.1(4) no
C8 C9 C10 113.7(4) no
C11 C9 C10 111.9(4) no
C1 C10 C5 109.7(4) no
C1 C10 C20 109.8(4) no
C5 C10 C20 112.9(4) no
C1 C10 C9 107.4(4) no
C5 C10 C9 108.0(4) no
C20 C10 C9 108.8(4) no
C12 C11 C9 108.2(4) no
C13 C12 O3 110.7(4) no
C13 C12 C11 128.8(4) no
O3 C12 C11 120.5(4) no
C12 C13 C15 106.7(4) no
C12 C13 C14 121.8(4) no
C15 C13 C14 131.5(4) no
C13 C14 C17 106.8(3) no
C13 C14 C8 110.7(3) no
C17 C14 C8 113.6(3) no
C16 C15 C13 106.5(4) no
C15 C16 O3 110.3(4) no
O4 C17 O5 124.1(4) no
O4 C17 C14 124.7(4) no
O5 C17 C14 111.1(3) no
H1O O1 C7 109.5 no
H2O O2 C6 109.5 no
H5O O5 C17 109.5 no
H1A C1 C2 109.3 no
H1A C1 C10 109.3 no
H1A C1 H1B 108.0 no
H1B C1 C2 109.3 no
H1B C1 C10 109.3 no
H2A C2 C1 109.8 no
H2A C2 C3 109.8 no
H2A C2 H2B 108.2 no
H2B C2 C1 109.8 no
H2B C2 C3 109.8 no
H3A C3 C2 108.1 no
H3A C3 C4 108.1 no
H3A C3 H3B 107.3 no
H3B C3 C2 108.1 no
H3B C3 C4 108.1 no
H5A C5 C4 105.0 no
H5A C5 C6 105.0 no
H5A C5 C10 105.0 no
H6A C6 C5 108.8 no
H6A C6 C7 108.8 no
H6A C6 O2 108.8 no
H7A C7 C6 108.1 no
H7A C7 C8 108.1 no
H7A C7 O1 108.1 no
H8A C8 C7 108.4 no
H8A C8 C9 108.4 no
H8A C8 C14 108.4 no
H9A C9 C8 106.5 no
H9A C9 C10 106.5 no
H9A C9 C11 106.5 no
H11A C11 C9 110.1 no
H11A C11 C12 110.1 no
H11A C11 H11B 108.4 no
H11B C11 C9 110.1 no
H11B C11 C12 110.1 no
H14A C14 C8 108.5 no
H14A C14 C13 108.5 no
H14A C14 C17 108.5 no
H15A C15 C13 126.8 no
H15A C15 C16 126.8 no
H16A C16 C15 124.9 no
H16A C16 O3 124.9 no
H18A C18 C4 109.5 no
H18B C18 C4 109.5 no
H18C C18 C4 109.5 no
H18A C18 H18B 109.5 no
H18A C18 H18C 109.5 no
H18B C18 H18C 109.5 no
H19A C19 C4 109.5 no
H19B C19 C4 109.5 no
H19C C19 C4 109.5 no
H19A C19 H19B 109.5 no
H19A C19 H19C 109.5 no
H19B C19 H19C 109.5 no
H20A C20 C10 109.5 no
H20B C20 C10 109.5 no
H20C C20 C10 109.5 no
H20A C20 H20B 109.5 no
H20A C20 H20C 109.5 no
H20B C20 H20C 109.5 no

loop_
_geom_bond_atom_site_label_1
_geom_bond_atom_site_label_2
_geom_bond_site_symmetry_2
_geom_bond_distance
_geom_bond_publ_flag
C1 C2 . 1.527(8) no
C2 C3 . 1.486(9) no
C3 C4 . 1.533(7) no
C4 C18 . 1.530(6) no
C4 C19 . 1.536(7) no
C4 C5 . 1.567(6) no
C5 C10 . 1.555(7) no
C5 C6 . 1.535(6) no
C6 O2 . 1.427(5) no
C6 C7 . 1.528(6) no
C7 O1 . 1.443(5) no
C7 C8 . 1.508(6) no
C8 C9 . 1.538(5) no
C9 C10 . 1.561(6) no
C10 C20 . 1.561(7) no
C10 C1 . 1.536(7) no
C9 C11 . 1.542(7) no
C11 C12 . 1.473(6) no
C12 C13 . 1.329(6) no
C13 C14 . 1.514(6) no
C14 C17 . 1.524(6) no
C17 O4 . 1.208(5) no
C17 O5 . 1.323(5) no
C14 C8 . 1.552(5) no
C13 C15 . 1.443(6) no
C15 C16 . 1.335(7) no
C16 O3 . 1.384(6) no
O3 C12 . 1.377(5) no
O1 H1O . .820 no
O2 H2O . .820 no
O5 H5O . .820 no
C1 H1A . .970 no
C1 H1B . .970 no
C2 H2A . .970 no
C2 H2B . .970 no
C3 H3A . .970 no
C3 H3B . .970 no
C5 H5A . .980 no
C6 H6A . .980 no
C7 H7A . .980 no
C8 H8A . .980 no
C9 H9A . .980 no
C11 H11A . .970 no
C11 H11B . .970 no
C14 H14A . .980 no
C15 H15A . .930 no
C16 H16A . .930 no
C18 H18A . .960 no
C18 H18B . .960 no
C18 H18C . .960 no
C19 H19A . .960 no
C19 H19B . .960 no
C19 H19C . .960 no
C20 H20A . .960 no
C20 H20B . .960 no
C20 H20C . .960 no

loop_
_cod_related_entry_id
_cod_related_entry_database
_cod_related_entry_code
1 ChemSpider 21186391
